data_4132845
loop_
_publ_author_name
'B\"ohnke, Julian'
'Arrowsmith, Merle'
'Braunschweig, Holger'

_publ_section_title
;
 Reactivity Enhancement of a Zerovalent Diboron Compound by
 Desymmetrization.
;
_journal_issue 32
_journal_name_full 'Journal of the American Chemical Society'
_journal_page_first 10368
_journal_page_last 10373
_journal_paper_doi 10.1021/jacs.8b06930
_journal_volume 140
_journal_year 2018
_chemical_formula_moiety 'C47 H74 B2 N4'
_chemical_formula_sum 'C47 H74 B2 N4'
_chemical_formula_weight 716.72
_space_group_crystal_system monoclinic
_space_group_IT_number 14
_space_group_name_Hall '-P 2ybc'
_space_group_name_H-M_alt 'P 1 21/c 1'
_atom_sites_solution_hydrogens geom
_audit_creation_method SHELXL-2014/7
_cell_angle_alpha 90
_cell_angle_beta 95.42(5)
_cell_angle_gamma 90
_cell_formula_units_Z 4
_cell_length_a 9.589(5)
_cell_length_b 26.280(14)
_cell_length_c 17.416(18)
_cell_measurement_reflns_used 4396
_cell_measurement_temperature 103(2)
_cell_measurement_theta_max 26.73
_cell_measurement_theta_min 2.27
_cell_volume 4369(6)
_computing_cell_refinement 'Saint+ ver. V8.37A (Bruker AXS)'
_computing_data_collection 'APEX2 ver. 2014.9 (Bruker AXS)'
_computing_data_reduction 'Saint+ ver. V8.37A (Bruker AXS)'
_computing_molecular_graphics 'ShelXLe (Huebschle et all, 2011)'
_computing_publication_material 'SHELXL-2014/7 (Sheldrick, 2014)'
_computing_structure_refinement 'SHELXL-2014/7 (Sheldrick, 2014)'
_computing_structure_solution 'SHELXT (Sheldrick, 2014)'
_diffrn_ambient_temperature 103(2)
_diffrn_detector 'CCD area detector (Apex2)'
_diffrn_detector_area_resol_mean 8.333
_diffrn_measured_fraction_theta_full 0.997
_diffrn_measured_fraction_theta_max 0.997
_diffrn_measurement_device_type 'Bruker X8-APEX II'
_diffrn_measurement_method '\f and \w scans'
_diffrn_radiation_monochromator 'multi-layer mirror'
_diffrn_radiation_type MoK\a
_diffrn_radiation_wavelength 0.71073
_diffrn_reflns_av_R_equivalents 0.0706
_diffrn_reflns_av_unetI/netI 0.0787
_diffrn_reflns_Laue_measured_fraction_full 0.997
_diffrn_reflns_Laue_measured_fraction_max 0.997
_diffrn_reflns_limit_h_max 11
_diffrn_reflns_limit_h_min -11
_diffrn_reflns_limit_k_max 32
_diffrn_reflns_limit_k_min -32
_diffrn_reflns_limit_l_max 21
_diffrn_reflns_limit_l_min -21
_diffrn_reflns_number 27547
_diffrn_reflns_point_group_measured_fraction_full 0.997
_diffrn_reflns_point_group_measured_fraction_max 0.997
_diffrn_reflns_theta_full 26.000
_diffrn_reflns_theta_max 26.371
_diffrn_reflns_theta_min 1.407
_diffrn_source 'rotating-anode (Nonius FR-591)'
_exptl_absorpt_coefficient_mu 0.062
_exptl_absorpt_correction_T_max 0.7454
_exptl_absorpt_correction_T_min 0.6581
_exptl_absorpt_correction_type multi-scan
_exptl_absorpt_process_details 'SadAbs 2014/5 (Bruker AXS)'
_exptl_crystal_colour yellow
_exptl_crystal_density_diffrn 1.090
_exptl_crystal_description needle
_exptl_crystal_F_000 1576
_exptl_crystal_size_max 0.325
_exptl_crystal_size_mid 0.168
_exptl_crystal_size_min 0.074
_refine_diff_density_max 0.277
_refine_diff_density_min -0.194
_refine_diff_density_rms 0.045
_refine_ls_extinction_method none
_refine_ls_goodness_of_fit_ref 1.009
_refine_ls_hydrogen_treatment constr
_refine_ls_matrix_type full
_refine_ls_number_parameters 497
_refine_ls_number_reflns 8891
_refine_ls_number_restraints 0
_refine_ls_restrained_S_all 1.009
_refine_ls_R_factor_all 0.0959
_refine_ls_R_factor_gt 0.0539
_refine_ls_shift/su_max 0.000
_refine_ls_shift/su_mean 0.000
_refine_ls_structure_factor_coef Fsqd
_refine_ls_weighting_details 'w=1/[\s^2^(Fo^2^)+(0.0425P)^2^+2.1102P] where P=(Fo^2^+2Fc^2^)/3'
_refine_ls_weighting_scheme calc
_refine_ls_wR_factor_gt 0.1119
_refine_ls_wR_factor_ref 0.1280
_reflns_Friedel_coverage 0.000
_reflns_number_gt 5963
_reflns_number_total 8891
_reflns_threshold_expression 'I > 2\s(I)'
_cod_data_source_file ja8b06930_si_004.cif
_cod_data_source_block test_a
_cod_original_sg_symbol_H-M 'P 21/c'
_cod_database_code 4132845
_shelx_shelxl_version_number 2014/7
_shelx_space_group_comment
;
The symmetry employed for this shelxl refinement is uniquely defined
by the following loop, which should always be used as a source of
symmetry information in preference to the above space-group names.
They are only intended as comments.
;
_shelx_estimated_absorpt_t_min 0.980
_shelx_estimated_absorpt_t_max 0.995

loop_
_space_group_symop_operation_xyz
'x, y, z'
'-x, y+1/2, -z+1/2'
'-x, -y, -z'
'x, -y-1/2, z-1/2'

loop_
_atom_site_label
_atom_site_type_symbol
_atom_site_fract_x
_atom_site_fract_y
_atom_site_fract_z
_atom_site_U_iso_or_equiv
_atom_site_adp_type
_atom_site_occupancy
_atom_site_site_symmetry_order
_atom_site_calc_flag
_atom_site_refinement_flags_posn
_atom_site_refinement_flags_adp
N1 N 0.85696(17) 0.78869(5) 0.71314(9) 0.0158(4) Uani 1 1 d . .
C1 C 0.8427(2) 0.73781(7) 0.69045(10) 0.0151(4) Uani 1 1 d . .
B1 B 0.7498(2) 0.70352(8) 0.64121(12) 0.0165(5) Uani 1 1 d . .
B2 B 0.8060(2) 0.64571(8) 0.66732(12) 0.0166(5) Uani 1 1 d . .
C2 C 0.9597(2) 0.70977(7) 0.73829(11) 0.0167(4) Uani 1 1 d . .
N2 N 0.81275(17) 0.54319(5) 0.66832(8) 0.0146(4) Uani 1 1 d . .
N3 N 0.60806(18) 0.74645(6) 0.51976(9) 0.0186(4) Uani 1 1 d . .
C3 C 0.9179(2) 0.65352(7) 0.74001(11) 0.0175(4) Uani 1 1 d . .
H3A H 0.8762 0.6454 0.7884 0.021 Uiso 1 1 calc R U
H3B H 1.0006 0.6314 0.7361 0.021 Uiso 1 1 calc R U
C4 C 1.0962(2) 0.71328(7) 0.69993(12) 0.0221(5) Uani 1 1 d . .
H4A H 1.1739 0.7010 0.7357 0.033 Uiso 1 1 calc R U
H4B H 1.1133 0.7488 0.6863 0.033 Uiso 1 1 calc R U
H4C H 1.0890 0.6923 0.6532 0.033 Uiso 1 1 calc R U
N4 N 0.49075(18) 0.69390(6) 0.58169(9) 0.0181(4) Uani 1 1 d . .
C5 C 0.9679(2) 0.73900(7) 0.81412(11) 0.0191(4) Uani 1 1 d . .
H5A H 1.0632 0.7366 0.8412 0.023 Uiso 1 1 calc R U
H5B H 0.9001 0.7251 0.8482 0.023 Uiso 1 1 calc R U
C6 C 0.9320(2) 0.79460(7) 0.79270(11) 0.0185(4) Uani 1 1 d . .
C7 C 1.0617(2) 0.82850(7) 0.79498(12) 0.0242(5) Uani 1 1 d . .
H7A H 1.1000 0.8334 0.8486 0.036 Uiso 1 1 calc R U
H7B H 1.0359 0.8616 0.7718 0.036 Uiso 1 1 calc R U
H7C H 1.1323 0.8123 0.7660 0.036 Uiso 1 1 calc R U
C8 C 0.8374(2) 0.81709(7) 0.84918(11) 0.0237(5) Uani 1 1 d . .
H8A H 0.8864 0.8169 0.9012 0.036 Uiso 1 1 calc R U
H8B H 0.7517 0.7967 0.8487 0.036 Uiso 1 1 calc R U
H8C H 0.8132 0.8522 0.8341 0.036 Uiso 1 1 calc R U
C9 C 0.7929(2) 0.83102(6) 0.67097(10) 0.0157(4) Uani 1 1 d . .
C10 C 0.8742(2) 0.86044(7) 0.62338(11) 0.0170(4) Uani 1 1 d . .
C11 C 1.0275(2) 0.85089(7) 0.61324(11) 0.0211(5) Uani 1 1 d . .
H11 H 1.0630 0.8247 0.6519 0.025 Uiso 1 1 calc R U
C12 C 1.0516(3) 0.83072(9) 0.53247(13) 0.0323(5) Uani 1 1 d . .
H12A H 1.1523 0.8289 0.5274 0.048 Uiso 1 1 calc R U
H12B H 1.0073 0.8537 0.4931 0.048 Uiso 1 1 calc R U
H12C H 1.0103 0.7967 0.5255 0.048 Uiso 1 1 calc R U
C13 C 1.1154(2) 0.89931(7) 0.62866(13) 0.0260(5) Uani 1 1 d . .
H13A H 1.2152 0.8906 0.6322 0.039 Uiso 1 1 calc R U
H13B H 1.0931 0.9148 0.6772 0.039 Uiso 1 1 calc R U
H13C H 1.0940 0.9235 0.5864 0.039 Uiso 1 1 calc R U
C15 C 0.6713(2) 0.91232(7) 0.58479(11) 0.0225(5) Uani 1 1 d . .
H15 H 0.6299 0.9397 0.5552 0.027 Uiso 1 1 calc R U
C14 C 0.8109(2) 0.90097(7) 0.58235(11) 0.0212(5) Uani 1 1 d . .
H14 H 0.8656 0.9214 0.5517 0.025 Uiso 1 1 calc R U
C17 C 0.6502(2) 0.84311(7) 0.67481(11) 0.0175(4) Uani 1 1 d . .
C16 C 0.5923(2) 0.88350(7) 0.63073(11) 0.0201(5) Uani 1 1 d . .
H16 H 0.4959 0.8914 0.6324 0.024 Uiso 1 1 calc R U
C19 C 0.5062(2) 0.84967(8) 0.78888(12) 0.0284(5) Uani 1 1 d . .
H19A H 0.4517 0.8297 0.8231 0.043 Uiso 1 1 calc R U
H19B H 0.4480 0.8773 0.7656 0.043 Uiso 1 1 calc R U
H19C H 0.5887 0.8640 0.8187 0.043 Uiso 1 1 calc R U
C18 C 0.5533(2) 0.81510(7) 0.72492(11) 0.0200(5) Uani 1 1 d . .
H18 H 0.6048 0.7853 0.7495 0.024 Uiso 1 1 calc R U
C20 C 0.4208(2) 0.79581(8) 0.67791(13) 0.0267(5) Uani 1 1 d . .
H20A H 0.3758 0.7698 0.7075 0.040 Uiso 1 1 calc R U
H20B H 0.4459 0.7810 0.6294 0.040 Uiso 1 1 calc R U
H20C H 0.3559 0.8242 0.6667 0.040 Uiso 1 1 calc R U
C41 C 0.6188(2) 0.71619(7) 0.58303(11) 0.0178(4) Uani 1 1 d . .
C40 C 0.5939(2) 0.60649(8) 0.83610(12) 0.0263(5) Uani 1 1 d . .
H40A H 0.6412 0.6343 0.8116 0.039 Uiso 1 1 calc R U
H40B H 0.6226 0.6064 0.8916 0.039 Uiso 1 1 calc R U
H40C H 0.4922 0.6113 0.8275 0.039 Uiso 1 1 calc R U
C39 C 0.5553(2) 0.51236(8) 0.83785(13) 0.0303(5) Uani 1 1 d . .
H39A H 0.5797 0.4798 0.8152 0.046 Uiso 1 1 calc R U
H39B H 0.4541 0.5180 0.8283 0.046 Uiso 1 1 calc R U
H39C H 0.5820 0.5117 0.8936 0.046 Uiso 1 1 calc R U
C38 C 0.6338(2) 0.55564(7) 0.80107(11) 0.0197(4) Uani 1 1 d . .
H38 H 0.6020 0.5564 0.7447 0.024 Uiso 1 1 calc R U
C37 C 0.7902(2) 0.54575(6) 0.80972(11) 0.0166(4) Uani 1 1 d . .
C36 C 0.8569(2) 0.54427(7) 0.88442(11) 0.0211(5) Uani 1 1 d . .
H36 H 0.8036 0.5500 0.9269 0.025 Uiso 1 1 calc R U
C35 C 0.9980(2) 0.53469(7) 0.89805(11) 0.0223(5) Uani 1 1 d . .
H35 H 1.0418 0.5345 0.9493 0.027 Uiso 1 1 calc R U
C34 C 1.0755(2) 0.52539(7) 0.83661(11) 0.0204(5) Uani 1 1 d . .
H34 H 1.1724 0.5178 0.8463 0.024 Uiso 1 1 calc R U
C33 C 1.1863(2) 0.46708(7) 0.70612(12) 0.0249(5) Uani 1 1 d . .
H33A H 1.1186 0.4397 0.7114 0.037 Uiso 1 1 calc R U
H33B H 1.2532 0.4682 0.7523 0.037 Uiso 1 1 calc R U
H33C H 1.2368 0.4608 0.6607 0.037 Uiso 1 1 calc R U
C32 C 1.2153(2) 0.56073(7) 0.69090(13) 0.0257(5) Uani 1 1 d . .
H32A H 1.1657 0.5930 0.6808 0.039 Uiso 1 1 calc R U
H32B H 1.2729 0.5534 0.6487 0.039 Uiso 1 1 calc R U
H32C H 1.2754 0.5632 0.7395 0.039 Uiso 1 1 calc R U
C31 C 1.1089(2) 0.51795(7) 0.69683(11) 0.0188(4) Uani 1 1 d . .
H31 H 1.0481 0.5168 0.6470 0.023 Uiso 1 1 calc R U
C30 C 1.0146(2) 0.52681(6) 0.76073(11) 0.0160(4) Uani 1 1 d . .
C29 C 0.8696(2) 0.53780(6) 0.74673(10) 0.0140(4) Uani 1 1 d . .
C28 C 0.8228(2) 0.45051(7) 0.63616(12) 0.0239(5) Uani 1 1 d . .
H28A H 0.7773 0.4244 0.6024 0.036 Uiso 1 1 calc R U
H28B H 0.8178 0.4408 0.6902 0.036 Uiso 1 1 calc R U
H28C H 0.9212 0.4538 0.6259 0.036 Uiso 1 1 calc R U
C27 C 0.5932(2) 0.49224(7) 0.62949(12) 0.0249(5) Uani 1 1 d . .
H27A H 0.5559 0.4670 0.5916 0.037 Uiso 1 1 calc R U
H27B H 0.5417 0.5243 0.6209 0.037 Uiso 1 1 calc R U
H27C H 0.5824 0.4797 0.6816 0.037 Uiso 1 1 calc R U
C26 C 0.7486(2) 0.50120(7) 0.62069(11) 0.0183(4) Uani 1 1 d . .
C25 C 0.7678(2) 0.52240(7) 0.53973(11) 0.0220(5) Uani 1 1 d . .
H25A H 0.6876 0.5125 0.5028 0.026 Uiso 1 1 calc R U
H25B H 0.8547 0.5087 0.5210 0.026 Uiso 1 1 calc R U
C24 C 0.6642(2) 0.60661(7) 0.49214(11) 0.0220(5) Uani 1 1 d . .
H24A H 0.6753 0.6436 0.4954 0.033 Uiso 1 1 calc R U
H24B H 0.5714 0.5971 0.5067 0.033 Uiso 1 1 calc R U
H24C H 0.6735 0.5954 0.4392 0.033 Uiso 1 1 calc R U
C23 C 0.9203(2) 0.59945(8) 0.52759(12) 0.0252(5) Uani 1 1 d . .
H23A H 0.9255 0.6365 0.5327 0.038 Uiso 1 1 calc R U
H23B H 0.9345 0.5898 0.4745 0.038 Uiso 1 1 calc R U
H23C H 0.9931 0.5838 0.5632 0.038 Uiso 1 1 calc R U
C22 C 0.7767(2) 0.58114(7) 0.54671(11) 0.0186(4) Uani 1 1 d . .
C21 C 0.7568(2) 0.59117(7) 0.63380(10) 0.0157(4) Uani 1 1 d . .
H21 H 0.6534 0.5898 0.6375 0.019 Uiso 1 1 calc R U
C42 C 0.7215(2) 0.77720(7) 0.49585(12) 0.0241(5) Uani 1 1 d . .
H42A H 0.7280 0.7726 0.4405 0.036 Uiso 1 1 calc R U
H42B H 0.8097 0.7667 0.5245 0.036 Uiso 1 1 calc R U
H42C H 0.7035 0.8131 0.5064 0.036 Uiso 1 1 calc R U
C43 C 0.4762(2) 0.74304(7) 0.47921(11) 0.0214(5) Uani 1 1 d . .
C44 C 0.4372(3) 0.77314(8) 0.40827(12) 0.0323(6) Uani 1 1 d . .
H44A H 0.3422 0.7639 0.3871 0.048 Uiso 1 1 calc R U
H44B H 0.5032 0.7659 0.3700 0.048 Uiso 1 1 calc R U
H44C H 0.4404 0.8095 0.4208 0.048 Uiso 1 1 calc R U
C45 C 0.4030(2) 0.70958(7) 0.51808(12) 0.0223(5) Uani 1 1 d . .
C46 C 0.2561(2) 0.69148(9) 0.50306(13) 0.0317(6) Uani 1 1 d . .
H46A H 0.2139 0.7062 0.4546 0.048 Uiso 1 1 calc R U
H46B H 0.2024 0.7021 0.5455 0.048 Uiso 1 1 calc R U
H46C H 0.2553 0.6543 0.4992 0.048 Uiso 1 1 calc R U
C47 C 0.4451(2) 0.66167(7) 0.64242(12) 0.0224(5) Uani 1 1 d . .
H47A H 0.3582 0.6753 0.6597 0.034 Uiso 1 1 calc R U
H47B H 0.5178 0.6609 0.6859 0.034 Uiso 1 1 calc R U
H47C H 0.4286 0.6271 0.6226 0.034 Uiso 1 1 calc R U

loop_
_atom_site_aniso_label
_atom_site_aniso_U_11
_atom_site_aniso_U_22
_atom_site_aniso_U_33
_atom_site_aniso_U_23
_atom_site_aniso_U_13
_atom_site_aniso_U_12
N1 0.0188(10) 0.0121(7) 0.0158(8) 0.0001(6) -0.0021(7) 0.0011(7)
C1 0.0155(11) 0.0145(9) 0.0157(9) 0.0022(7) 0.0041(8) 0.0011(8)
B1 0.0185(13) 0.0146(10) 0.0169(11) 0.0024(8) 0.0033(9) -0.0006(9)
B2 0.0166(13) 0.0177(10) 0.0163(11) 0.0010(8) 0.0056(9) -0.0008(9)
C2 0.0169(11) 0.0138(9) 0.0188(10) 0.0011(7) -0.0009(8) 0.0010(8)
N2 0.0191(10) 0.0087(7) 0.0151(8) -0.0019(6) -0.0025(7) 0.0002(6)
N3 0.0220(10) 0.0154(8) 0.0178(8) 0.0004(7) -0.0013(7) 0.0001(7)
C3 0.0182(11) 0.0141(9) 0.0204(10) 0.0000(8) 0.0019(8) 0.0014(8)
C4 0.0193(12) 0.0170(9) 0.0296(11) 0.0008(8) -0.0001(9) 0.0013(8)
N4 0.0178(10) 0.0167(8) 0.0193(8) -0.0002(7) -0.0012(7) -0.0009(7)
C5 0.0205(12) 0.0170(9) 0.0189(10) 0.0011(8) -0.0029(9) -0.0005(8)
C6 0.0221(12) 0.0147(9) 0.0175(10) 0.0004(7) -0.0038(9) -0.0018(8)
C7 0.0282(13) 0.0192(10) 0.0233(11) 0.0021(8) -0.0069(9) -0.0037(9)
C8 0.0351(14) 0.0176(9) 0.0179(10) -0.0017(8) -0.0005(9) 0.0023(9)
C9 0.0198(11) 0.0101(8) 0.0163(9) -0.0029(7) -0.0025(8) 0.0009(8)
C10 0.0207(12) 0.0130(8) 0.0167(9) -0.0025(7) -0.0016(8) -0.0004(8)
C11 0.0230(12) 0.0177(9) 0.0227(10) 0.0042(8) 0.0025(9) 0.0000(8)
C12 0.0283(14) 0.0334(12) 0.0365(13) -0.0065(10) 0.0095(11) -0.0037(10)
C13 0.0214(13) 0.0218(10) 0.0342(12) 0.0034(9) -0.0002(10) -0.0026(9)
C15 0.0263(13) 0.0178(9) 0.0222(10) 0.0046(8) -0.0040(9) 0.0040(9)
C14 0.0285(13) 0.0165(9) 0.0184(10) 0.0024(8) 0.0007(9) -0.0029(9)
C17 0.0221(12) 0.0132(8) 0.0170(9) -0.0038(7) 0.0003(8) -0.0006(8)
C16 0.0188(12) 0.0170(9) 0.0236(10) -0.0021(8) -0.0019(9) 0.0043(8)
C19 0.0310(14) 0.0272(11) 0.0279(12) -0.0016(9) 0.0074(10) 0.0021(10)
C18 0.0188(12) 0.0166(9) 0.0246(10) 0.0010(8) 0.0022(9) 0.0013(8)
C20 0.0192(12) 0.0215(10) 0.0398(13) -0.0049(9) 0.0043(10) 0.0012(9)
C41 0.0209(12) 0.0120(9) 0.0204(10) -0.0027(8) 0.0013(9) 0.0001(8)
C40 0.0239(13) 0.0294(11) 0.0258(11) -0.0038(9) 0.0042(10) 0.0050(9)
C39 0.0254(13) 0.0340(12) 0.0317(12) 0.0087(10) 0.0035(10) -0.0076(10)
C38 0.0201(12) 0.0202(9) 0.0186(10) 0.0019(8) 0.0009(9) -0.0013(8)
C37 0.0211(12) 0.0086(8) 0.0201(10) 0.0005(7) 0.0017(8) -0.0017(8)
C36 0.0290(13) 0.0172(9) 0.0173(10) 0.0002(8) 0.0039(9) -0.0008(9)
C35 0.0296(13) 0.0193(9) 0.0166(10) 0.0001(8) -0.0057(9) -0.0018(9)
C34 0.0202(12) 0.0146(9) 0.0250(11) 0.0010(8) -0.0041(9) 0.0006(8)
C33 0.0240(13) 0.0192(10) 0.0314(11) -0.0028(9) 0.0022(10) 0.0042(9)
C32 0.0214(13) 0.0204(10) 0.0359(12) 0.0041(9) 0.0052(10) 0.0005(9)
C31 0.0193(12) 0.0154(9) 0.0215(10) 0.0007(8) 0.0003(9) 0.0019(8)
C30 0.0191(11) 0.0073(8) 0.0215(10) 0.0010(7) 0.0008(9) -0.0013(7)
C29 0.0190(11) 0.0070(8) 0.0155(9) -0.0001(7) -0.0005(8) -0.0017(7)
C28 0.0346(14) 0.0118(9) 0.0239(11) -0.0019(8) -0.0045(10) 0.0002(9)
C27 0.0260(13) 0.0168(9) 0.0313(12) -0.0063(9) -0.0006(10) -0.0060(9)
C26 0.0239(12) 0.0117(8) 0.0184(10) -0.0023(7) -0.0026(9) 0.0001(8)
C25 0.0316(13) 0.0167(9) 0.0171(10) -0.0018(8) -0.0003(9) 0.0008(9)
C24 0.0313(13) 0.0187(9) 0.0152(9) 0.0002(8) -0.0015(9) 0.0019(9)
C23 0.0305(14) 0.0235(10) 0.0218(10) 0.0025(9) 0.0043(9) 0.0038(9)
C22 0.0259(12) 0.0148(9) 0.0146(9) -0.0016(7) -0.0003(8) 0.0017(8)
C21 0.0178(11) 0.0149(9) 0.0142(9) 0.0010(7) 0.0007(8) 0.0000(8)
C42 0.0285(13) 0.0216(10) 0.0222(11) 0.0006(8) 0.0026(9) -0.0045(9)
C43 0.0237(13) 0.0197(10) 0.0195(10) -0.0029(8) -0.0038(9) 0.0016(9)
C44 0.0334(15) 0.0363(12) 0.0252(12) 0.0040(10) -0.0081(11) -0.0005(10)
C45 0.0212(12) 0.0216(10) 0.0229(10) -0.0029(8) -0.0046(9) 0.0023(9)
C46 0.0231(13) 0.0379(12) 0.0323(12) -0.0015(10) -0.0064(10) -0.0041(10)
C47 0.0210(12) 0.0203(10) 0.0262(11) 0.0033(8) 0.0036(9) -0.0018(8)

loop_
_atom_type_symbol
_atom_type_description
_atom_type_scat_dispersion_real
_atom_type_scat_dispersion_imag
_atom_type_scat_source
C C 0.0033 0.0016 'International Tables Vol C Tables 4.2.6.8 and 6.1.1.4'
H H 0.0000 0.0000 'International Tables Vol C Tables 4.2.6.8 and 6.1.1.4'
B B 0.0013 0.0007 'International Tables Vol C Tables 4.2.6.8 and 6.1.1.4'
N N 0.0061 0.0033 'International Tables Vol C Tables 4.2.6.8 and 6.1.1.4'

loop_
_geom_angle_atom_site_label_1
_geom_angle_atom_site_label_2
_geom_angle_atom_site_label_3
_geom_angle
C1 N1 C9 124.75(15)
C1 N1 C6 112.57(14)
C9 N1 C6 122.23(14)
N1 C1 B1 141.51(17)
N1 C1 C2 105.13(15)
B1 C1 C2 113.20(16)
C1 B1 C41 130.08(17)
C1 B1 B2 103.63(16)
C41 B1 B2 126.07(16)
C3 B2 C21 123.92(16)
C3 B2 B1 106.05(15)
C21 B2 B1 129.90(17)
C1 C2 C5 101.86(16)
C1 C2 C4 110.41(17)
C5 C2 C4 111.86(17)
C1 C2 C3 107.30(15)
C5 C2 C3 117.50(17)
C4 C2 C3 107.63(16)
C29 N2 C21 124.43(14)
C29 N2 C26 124.25(14)
C21 N2 C26 107.03(14)
C41 N3 C43 111.76(18)
C41 N3 C42 124.05(17)
C43 N3 C42 124.16(17)
C2 C3 B2 105.44(15)
C2 C3 H3A 110.7
B2 C3 H3A 110.7
C2 C3 H3B 110.7
B2 C3 H3B 110.7
H3A C3 H3B 108.8
C2 C4 H4A 109.5
C2 C4 H4B 109.5
H4A C4 H4B 109.5
C2 C4 H4C 109.5
H4A C4 H4C 109.5
H4B C4 H4C 109.5
C41 N4 C45 111.37(17)
C41 N4 C47 124.90(16)
C45 N4 C47 123.48(18)
C2 C5 C6 106.05(15)
C2 C5 H5A 110.5
C6 C5 H5A 110.5
C2 C5 H5B 110.5
C6 C5 H5B 110.5
H5A C5 H5B 108.7
N1 C6 C8 111.90(17)
N1 C6 C7 113.62(17)
C8 C6 C7 106.88(17)
N1 C6 C5 101.62(14)
C8 C6 C5 110.24(17)
C7 C6 C5 112.63(17)
C6 C7 H7A 109.5
C6 C7 H7B 109.5
H7A C7 H7B 109.5
C6 C7 H7C 109.5
H7A C7 H7C 109.5
H7B C7 H7C 109.5
C6 C8 H8A 109.5
C6 C8 H8B 109.5
H8A C8 H8B 109.5
C6 C8 H8C 109.5
H8A C8 H8C 109.5
H8B C8 H8C 109.5
C17 C9 C10 119.56(17)
C17 C9 N1 121.26(17)
C10 C9 N1 119.17(18)
C14 C10 C9 118.7(2)
C14 C10 C11 116.59(18)
C9 C10 C11 124.72(16)
C10 C11 C13 111.34(17)
C10 C11 C12 113.14(17)
C13 C11 C12 108.54(18)
C10 C11 H11 107.9
C13 C11 H11 107.9
C12 C11 H11 107.9
C11 C12 H12A 109.5
C11 C12 H12B 109.5
H12A C12 H12B 109.5
C11 C12 H12C 109.5
H12A C12 H12C 109.5
H12B C12 H12C 109.5
C11 C13 H13A 109.5
C11 C13 H13B 109.5
H13A C13 H13B 109.5
C11 C13 H13C 109.5
H13A C13 H13C 109.5
H13B C13 H13C 109.5
C14 C15 C16 119.22(18)
C14 C15 H15 120.4
C16 C15 H15 120.4
C15 C14 C10 122.0(2)
C15 C14 H14 119.0
C10 C14 H14 119.0
C16 C17 C9 118.85(19)
C16 C17 C18 116.79(19)
C9 C17 C18 124.36(17)
C15 C16 C17 121.7(2)
C15 C16 H16 119.2
C17 C16 H16 119.2
C18 C19 H19A 109.5
C18 C19 H19B 109.5
H19A C19 H19B 109.5
C18 C19 H19C 109.5
H19A C19 H19C 109.5
H19B C19 H19C 109.5
C17 C18 C20 111.95(18)
C17 C18 C19 111.49(17)
C20 C18 C19 107.27(19)
C17 C18 H18 108.7
C20 C18 H18 108.7
C19 C18 H18 108.7
C18 C20 H20A 109.5
C18 C20 H20B 109.5
H20A C20 H20B 109.5
C18 C20 H20C 109.5
H20A C20 H20C 109.5
H20B C20 H20C 109.5
N3 C41 N4 103.86(16)
N3 C41 B1 130.02(19)
N4 C41 B1 125.81(17)
C38 C40 H40A 109.5
C38 C40 H40B 109.5
H40A C40 H40B 109.5
C38 C40 H40C 109.5
H40A C40 H40C 109.5
H40B C40 H40C 109.5
C38 C39 H39A 109.5
C38 C39 H39B 109.5
H39A C39 H39B 109.5
C38 C39 H39C 109.5
H39A C39 H39C 109.5
H39B C39 H39C 109.5
C37 C38 C40 113.08(16)
C37 C38 C39 110.53(16)
C40 C38 C39 109.19(19)
C37 C38 H38 108.0
C40 C38 H38 108.0
C39 C38 H38 108.0
C36 C37 C29 119.2(2)
C36 C37 C38 117.38(19)
C29 C37 C38 123.38(17)
C35 C36 C37 121.6(2)
C35 C36 H36 119.2
C37 C36 H36 119.2
C36 C35 C34 119.43(18)
C36 C35 H35 120.3
C34 C35 H35 120.3
C35 C34 C30 121.5(2)
C35 C34 H34 119.3
C30 C34 H34 119.3
C31 C33 H33A 109.5
C31 C33 H33B 109.5
H33A C33 H33B 109.5
C31 C33 H33C 109.5
H33A C33 H33C 109.5
H33B C33 H33C 109.5
C31 C32 H32A 109.5
C31 C32 H32B 109.5
H32A C32 H32B 109.5
C31 C32 H32C 109.5
H32A C32 H32C 109.5
H32B C32 H32C 109.5
C30 C31 C32 112.62(16)
C30 C31 C33 111.92(17)
C32 C31 C33 109.27(18)
C30 C31 H31 107.6
C32 C31 H31 107.6
C33 C31 H31 107.6
C34 C30 C29 118.96(19)
C34 C30 C31 117.80(19)
C29 C30 C31 123.21(17)
C37 C29 C30 119.28(17)
C37 C29 N2 122.98(18)
C30 C29 N2 117.63(18)
C26 C28 H28A 109.5
C26 C28 H28B 109.5
H28A C28 H28B 109.5
C26 C28 H28C 109.5
H28A C28 H28C 109.5
H28B C28 H28C 109.5
C26 C27 H27A 109.5
C26 C27 H27B 109.5
H27A C27 H27B 109.5
C26 C27 H27C 109.5
H27A C27 H27C 109.5
H27B C27 H27C 109.5
N2 C26 C28 113.02(16)
N2 C26 C27 114.57(17)
C28 C26 C27 106.92(17)
N2 C26 C25 99.43(16)
C28 C26 C25 112.55(17)
C27 C26 C25 110.38(17)
C26 C25 C22 107.35(15)
C26 C25 H25A 110.2
C22 C25 H25A 110.2
C26 C25 H25B 110.2
C22 C25 H25B 110.2
H25A C25 H25B 108.5
C22 C24 H24A 109.5
C22 C24 H24B 109.5
H24A C24 H24B 109.5
C22 C24 H24C 109.5
H24A C24 H24C 109.5
H24B C24 H24C 109.5
C22 C23 H23A 109.5
C22 C23 H23B 109.5
H23A C23 H23B 109.5
C22 C23 H23C 109.5
H23A C23 H23C 109.5
H23B C23 H23C 109.5
C24 C22 C23 109.02(17)
C24 C22 C25 110.99(16)
C23 C22 C25 109.94(17)
C24 C22 C21 112.69(17)
C23 C22 C21 110.66(16)
C25 C22 C21 103.44(15)
N2 C21 C22 100.23(15)
N2 C21 B2 122.17(15)
C22 C21 B2 116.37(16)
N2 C21 H21 105.6
C22 C21 H21 105.6
B2 C21 H21 105.6
N3 C42 H42A 109.5
N3 C42 H42B 109.5
H42A C42 H42B 109.5
N3 C42 H42C 109.5
H42A C42 H42C 109.5
H42B C42 H42C 109.5
C45 C43 N3 106.18(17)
C45 C43 C44 131.6(2)
N3 C43 C44 122.22(19)
C43 C44 H44A 109.5
C43 C44 H44B 109.5
H44A C44 H44B 109.5
C43 C44 H44C 109.5
H44A C44 H44C 109.5
H44B C44 H44C 109.5
C43 C45 N4 106.83(19)
C43 C45 C46 130.59(19)
N4 C45 C46 122.55(19)
C45 C46 H46A 109.5
C45 C46 H46B 109.5
H46A C46 H46B 109.5
C45 C46 H46C 109.5
H46A C46 H46C 109.5
H46B C46 H46C 109.5
N4 C47 H47A 109.5
N4 C47 H47B 109.5
H47A C47 H47B 109.5
N4 C47 H47C 109.5
H47A C47 H47C 109.5
H47B C47 H47C 109.5

loop_
_geom_bond_atom_site_label_1
_geom_bond_atom_site_label_2
_geom_bond_distance
N1 C1 1.397(2)
N1 C9 1.439(2)
N1 C6 1.508(3)
C1 B1 1.482(3)
C1 C2 1.523(3)
B1 C41 1.573(3)
B1 B2 1.661(3)
B2 C3 1.594(3)
B2 C21 1.602(3)
C2 C5 1.523(3)
C2 C4 1.528(3)
C2 C3 1.532(3)
N2 C29 1.429(3)
N2 C21 1.476(2)
N2 C26 1.479(2)
N3 C41 1.355(3)
N3 C43 1.392(3)
N3 C42 1.447(3)
C3 H3A 0.9900
C3 H3B 0.9900
C4 H4A 0.9800
C4 H4B 0.9800
C4 H4C 0.9800
N4 C41 1.359(3)
N4 C45 1.389(3)
N4 C47 1.454(3)
C5 C6 1.539(3)
C5 H5A 0.9900
C5 H5B 0.9900
C6 C8 1.519(3)
C6 C7 1.527(3)
C7 H7A 0.9800
C7 H7B 0.9800
C7 H7C 0.9800
C8 H8A 0.9800
C8 H8B 0.9800
C8 H8C 0.9800
C9 C17 1.412(3)
C9 C10 1.419(3)
C10 C14 1.390(3)
C10 C11 1.518(3)
C11 C13 1.536(3)
C11 C12 1.541(3)
C11 H11 1.0000
C12 H12A 0.9800
C12 H12B 0.9800
C12 H12C 0.9800
C13 H13A 0.9800
C13 H13B 0.9800
C13 H13C 0.9800
C15 C14 1.376(3)
C15 C16 1.379(3)
C15 H15 0.9500
C14 H14 0.9500
C17 C16 1.394(3)
C17 C18 1.523(3)
C16 H16 0.9500
C19 C18 1.538(3)
C19 H19A 0.9800
C19 H19B 0.9800
C19 H19C 0.9800
C18 C20 1.532(3)
C18 H18 1.0000
C20 H20A 0.9800
C20 H20B 0.9800
C20 H20C 0.9800
C40 C38 1.533(3)
C40 H40A 0.9800
C40 H40B 0.9800
C40 H40C 0.9800
C39 C38 1.537(3)
C39 H39A 0.9800
C39 H39B 0.9800
C39 H39C 0.9800
C38 C37 1.516(3)
C38 H38 1.0000
C37 C36 1.395(3)
C37 C29 1.409(3)
C36 C35 1.374(3)
C36 H36 0.9500
C35 C34 1.381(3)
C35 H35 0.9500
C34 C30 1.394(3)
C34 H34 0.9500
C33 C31 1.530(3)
C33 H33A 0.9800
C33 H33B 0.9800
C33 H33C 0.9800
C32 C31 1.528(3)
C32 H32A 0.9800
C32 H32B 0.9800
C32 H32C 0.9800
C31 C30 1.517(3)
C31 H31 1.0000
C30 C29 1.419(3)
C28 C26 1.522(3)
C28 H28A 0.9800
C28 H28B 0.9800
C28 H28C 0.9800
C27 C26 1.531(3)
C27 H27A 0.9800
C27 H27B 0.9800
C27 H27C 0.9800
C26 C25 1.543(3)
C25 C22 1.550(3)
C25 H25A 0.9900
C25 H25B 0.9900
C24 C22 1.524(3)
C24 H24A 0.9800
C24 H24B 0.9800
C24 H24C 0.9800
C23 C22 1.525(3)
C23 H23A 0.9800
C23 H23B 0.9800
C23 H23C 0.9800
C22 C21 1.569(3)
C21 H21 1.0000
C42 H42A 0.9800
C42 H42B 0.9800
C42 H42C 0.9800
C43 C45 1.347(3)
C43 C44 1.485(3)
C44 H44A 0.9800
C44 H44B 0.9800
C44 H44C 0.9800
C45 C46 1.486(3)
C46 H46A 0.9800
C46 H46B 0.9800
C46 H46C 0.9800
C47 H47A 0.9800
C47 H47B 0.9800
C47 H47C 0.9800

loop_
_geom_torsion_atom_site_label_1
_geom_torsion_atom_site_label_2
_geom_torsion_atom_site_label_3
_geom_torsion_atom_site_label_4
_geom_torsion
C9 N1 C1 B1 -21.5(4)
C6 N1 C1 B1 151.0(3)
C9 N1 C1 C2 163.86(18)
C6 N1 C1 C2 -23.7(2)
N1 C1 B1 C41 6.2(5)
C2 C1 B1 C41 -179.4(2)
N1 C1 B1 B2 -168.5(3)
C2 C1 B1 B2 5.9(2)
C1 B1 B2 C3 7.5(2)
C41 B1 B2 C3 -167.5(2)
C1 B1 B2 C21 -176.5(2)
C41 B1 B2 C21 8.6(4)
N1 C1 C2 C5 34.7(2)
B1 C1 C2 C5 -141.72(18)
N1 C1 C2 C4 -84.28(19)
B1 C1 C2 C4 99.3(2)
N1 C1 C2 C3 158.69(16)
B1 C1 C2 C3 -17.7(2)
C1 C2 C3 B2 21.3(2)
C5 C2 C3 B2 135.18(18)
C4 C2 C3 B2 -97.52(19)
C21 B2 C3 C2 165.95(19)
B1 B2 C3 C2 -17.7(2)
C1 C2 C5 C6 -33.4(2)
C4 C2 C5 C6 84.52(19)
C3 C2 C5 C6 -150.26(18)
C1 N1 C6 C8 -115.14(18)
C9 N1 C6 C8 57.5(2)
C1 N1 C6 C7 123.70(18)
C9 N1 C6 C7 -63.7(2)
C1 N1 C6 C5 2.5(2)
C9 N1 C6 C5 175.11(18)
C2 C5 C6 N1 19.9(2)
C2 C5 C6 C8 138.65(18)
C2 C5 C6 C7 -102.08(19)
C1 N1 C9 C17 78.8(3)
C6 N1 C9 C17 -92.9(2)
C1 N1 C9 C10 -99.8(2)
C6 N1 C9 C10 88.4(2)
C17 C9 C10 C14 0.7(3)
N1 C9 C10 C14 179.42(16)
C17 C9 C10 C11 -178.99(17)
N1 C9 C10 C11 -0.3(3)
C14 C10 C11 C13 52.9(2)
C9 C10 C11 C13 -127.34(19)
C14 C10 C11 C12 -69.7(2)
C9 C10 C11 C12 110.1(2)
C16 C15 C14 C10 1.6(3)
C9 C10 C14 C15 -2.0(3)
C11 C10 C14 C15 177.77(17)
C10 C9 C17 C16 0.8(3)
N1 C9 C17 C16 -177.86(16)
C10 C9 C17 C18 -178.70(16)
N1 C9 C17 C18 2.7(3)
C14 C15 C16 C17 0.0(3)
C9 C17 C16 C15 -1.2(3)
C18 C17 C16 C15 178.33(17)
C16 C17 C18 C20 54.7(2)
C9 C17 C18 C20 -125.79(19)
C16 C17 C18 C19 -65.5(2)
C9 C17 C18 C19 114.0(2)
C43 N3 C41 N4 -0.3(2)
C42 N3 C41 N4 -178.34(17)
C43 N3 C41 B1 173.49(19)
C42 N3 C41 B1 -4.5(3)
C45 N4 C41 N3 0.8(2)
C47 N4 C41 N3 -173.47(17)
C45 N4 C41 B1 -173.36(18)
C47 N4 C41 B1 12.4(3)
C1 B1 C41 N3 58.7(3)
B2 B1 C41 N3 -127.7(2)
C1 B1 C41 N4 -128.7(2)
B2 B1 C41 N4 44.9(3)
C40 C38 C37 C36 59.3(2)
C39 C38 C37 C36 -63.5(2)
C40 C38 C37 C29 -121.16(19)
C39 C38 C37 C29 116.1(2)
C29 C37 C36 C35 -0.7(3)
C38 C37 C36 C35 178.87(17)
C37 C36 C35 C34 -1.2(3)
C36 C35 C34 C30 1.7(3)
C35 C34 C30 C29 -0.4(3)
C35 C34 C30 C31 177.86(17)
C32 C31 C30 C34 -67.1(2)
C33 C31 C30 C34 56.5(2)
C32 C31 C30 C29 111.07(19)
C33 C31 C30 C29 -125.36(18)
C36 C37 C29 C30 2.0(2)
C38 C37 C29 C30 -177.52(16)
C36 C37 C29 N2 -174.15(16)
C38 C37 C29 N2 6.3(3)
C34 C30 C29 C37 -1.5(2)
C31 C30 C29 C37 -179.66(16)
C34 C30 C29 N2 174.89(15)
C31 C30 C29 N2 -3.3(2)
C21 N2 C29 C37 62.5(3)
C26 N2 C29 C37 -91.2(2)
C21 N2 C29 C30 -113.8(2)
C26 N2 C29 C30 92.5(2)
C29 N2 C26 C28 -37.2(3)
C21 N2 C26 C28 165.25(18)
C29 N2 C26 C27 85.6(2)
C21 N2 C26 C27 -71.9(2)
C29 N2 C26 C25 -156.75(18)
C21 N2 C26 C25 45.7(2)
N2 C26 C25 C22 -25.1(2)
C28 C26 C25 C22 -144.98(17)
C27 C26 C25 C22 95.65(18)
C26 C25 C22 C24 -122.83(19)
C26 C25 C22 C23 116.47(19)
C26 C25 C22 C21 -1.7(2)
C29 N2 C21 C22 155.18(18)
C26 N2 C21 C22 -47.35(19)
C29 N2 C21 B2 24.9(3)
C26 N2 C21 B2 -177.64(18)
C24 C22 C21 N2 147.97(16)
C23 C22 C21 N2 -89.67(17)
C25 C22 C21 N2 28.03(19)
C24 C22 C21 B2 -78.1(2)
C23 C22 C21 B2 44.2(2)
C25 C22 C21 B2 161.92(17)
C3 B2 C21 N2 -0.2(3)
B1 B2 C21 N2 -175.6(2)
C3 B2 C21 C22 -123.3(2)
B1 B2 C21 C22 61.3(3)
C41 N3 C43 C45 -0.3(2)
C42 N3 C43 C45 177.73(18)
C41 N3 C43 C44 179.02(19)
C42 N3 C43 C44 -3.0(3)
N3 C43 C45 N4 0.7(2)
C44 C43 C45 N4 -178.4(2)
N3 C43 C45 C46 178.8(2)
C44 C43 C45 C46 -0.4(4)
C41 N4 C45 C43 -1.0(2)
C47 N4 C45 C43 173.37(18)
C41 N4 C45 C46 -179.27(19)
C47 N4 C45 C46 -4.9(3)
